data_4300484
_journal_name_full 'Inorganic Chemistry'
_journal_paper_doi 10.1021/ic051426n
_journal_year 2006
_chemical_formula_sum 'C27 H26 Cl Cu N2 O P2'
_chemical_formula_weight 555.43
_space_group_IT_number 2
_symmetry_cell_setting triclinic
_symmetry_space_group_name_Hall '-P 1'
_symmetry_space_group_name_H-M 'P -1'
_cell_angle_alpha 89.185(2)
_cell_angle_beta 74.812(2)
_cell_angle_gamma 62.911(2)
_cell_formula_units_Z 2
_cell_length_a 10.2206(16)
_cell_length_b 10.6505(17)
_cell_length_c 13.758(2)
_cell_measurement_temperature 220(2)
_cell_volume 1277.1(3)
_diffrn_ambient_temperature 220(2)
_exptl_crystal_density_diffrn 1.444
_cod_database_code 4300484

loop_
_symmetry_equiv_pos_as_xyz
'x, y, z'
'-x, -y, -z'

loop_
_atom_site_label
_atom_site_type_symbol
_atom_site_fract_x
_atom_site_fract_y
_atom_site_fract_z
_atom_site_U_iso_or_equiv
_atom_site_adp_type
_atom_site_occupancy
_atom_site_symmetry_multiplicity
_atom_site_calc_flag
_atom_site_refinement_flags
_atom_site_disorder_assembly
_atom_site_disorder_group
Cu1 Cu 0.04441(2) 0.39617(2) 0.402775(14) 0.02806(7) Uani 1 1 d . . .
P1 P 0.22313(5) 0.17355(5) 0.34249(3) 0.02609(10) Uani 1 1 d . . .
P2 P -0.03754(5) 0.43058(5) 0.26399(3) 0.02495(10) Uani 1 1 d . . .
Cl1 Cl -0.12766(5) 0.43848(5) 0.56307(3) 0.03461(11) Uani 1 1 d . . .
N1 N 0.13430(17) 0.09614(15) 0.29070(11) 0.0298(3) Uani 1 1 d . . .
N2 N 0.04862(17) 0.27634(15) 0.18067(10) 0.0282(3) Uani 1 1 d . . .
O1 O 0.0489(2) 0.06486(17) 0.16164(12) 0.0601(5) Uani 1 1 d . . .
C1 C 0.0740(2) 0.14230(19) 0.21051(14) 0.0332(4) Uani 1 1 d . . .
C2 C 0.1478(4) -0.0436(3) 0.3167(2) 0.0511(6) Uani 1 1 d . . .
C3 C 0.0135(3) 0.2928(2) 0.08174(14) 0.0387(4) Uani 1 1 d . . .
C4 C 0.3908(2) 0.14087(19) 0.23780(12) 0.0291(4) Uani 1 1 d . . .
C5 C 0.4531(2) 0.2331(2) 0.23516(15) 0.0357(4) Uani 1 1 d . . .
C6 C 0.5887(3) 0.2065(3) 0.16132(18) 0.0496(5) Uani 1 1 d . . .
C7 C 0.6597(3) 0.0895(3) 0.08969(18) 0.0561(6) Uani 1 1 d . . .
C8 C 0.5952(3) 0.0009(3) 0.08866(18) 0.0576(6) Uani 1 1 d . . .
C9 C 0.4617(3) 0.0252(2) 0.16228(16) 0.0454(5) Uani 1 1 d . . .
C10 C 0.3028(2) 0.04558(19) 0.42672(13) 0.0311(4) Uani 1 1 d . . .
C11 C 0.4485(2) -0.0720(2) 0.39716(16) 0.0387(4) Uani 1 1 d . . .
C12 C 0.4960(3) -0.1696(2) 0.46406(19) 0.0480(5) Uani 1 1 d . . .
C13 C 0.3993(3) -0.1521(3) 0.5593(2) 0.0538(6) Uani 1 1 d . . .
C14 C 0.2578(3) -0.0351(3) 0.59065(19) 0.0571(6) Uani 1 1 d . . .
C15 C 0.2093(3) 0.0652(3) 0.52492(16) 0.0448(5) Uani 1 1 d . . .
C16 C 0.0353(2) 0.5396(2) 0.18999(13) 0.0303(4) Uani 1 1 d . . .
C17 C -0.0479(3) 0.6868(2) 0.20814(16) 0.0404(5) Uani 1 1 d . . .
C18 C 0.0169(3) 0.7705(3) 0.16304(18) 0.0506(6) Uani 1 1 d . . .
C19 C 0.1647(4) 0.7089(3) 0.10204(18) 0.0573(7) Uani 1 1 d . . .
C20 C 0.2492(3) 0.5635(3) 0.08331(17) 0.0535(6) Uani 1 1 d . . .
C21 C 0.1855(2) 0.4778(3) 0.12650(15) 0.0403(4) Uani 1 1 d . . .
C22 C -0.23827(19) 0.50442(18) 0.26577(12) 0.0282(3) Uani 1 1 d . . .
C23 C -0.3307(2) 0.4725(2) 0.34547(14) 0.0330(4) Uani 1 1 d . . .
C24 C -0.4829(2) 0.5141(2) 0.35034(16) 0.0393(4) Uani 1 1 d . . .
C25 C -0.5431(2) 0.5876(2) 0.27616(17) 0.0413(5) Uani 1 1 d . . .
C26 C -0.4534(2) 0.6209(2) 0.19771(17) 0.0416(5) Uani 1 1 d . . .
C27 C -0.3014(2) 0.5806(2) 0.19235(14) 0.0351(4) Uani 1 1 d . . .
H2A H 0.083(3) -0.063(3) 0.296(2) 0.074(9) Uiso 1 1 d . . .
H2B H 0.113(4) -0.034(4) 0.394(3) 0.122(13) Uiso 1 1 d . . .
H2C H 0.241(5) -0.109(4) 0.304(3) 0.118(14) Uiso 1 1 d . . .
H3A H 0.020(3) 0.375(3) 0.0593(16) 0.043(6) Uiso 1 1 d . . .
H3B H 0.089(3) 0.215(3) 0.0332(17) 0.045(6) Uiso 1 1 d . . .
H3C H -0.082(3) 0.297(2) 0.0891(16) 0.043(6) Uiso 1 1 d . . .
H5 H 0.405(3) 0.306(2) 0.2803(17) 0.042(6) Uiso 1 1 d . . .
H6 H 0.631(3) 0.267(3) 0.168(2) 0.067(8) Uiso 1 1 d . . .
H7 H 0.753(3) 0.067(3) 0.041(2) 0.077(9) Uiso 1 1 d . . .
H8 H 0.634(3) -0.076(3) 0.037(2) 0.071(8) Uiso 1 1 d . . .
H9 H 0.417(3) -0.038(2) 0.1621(16) 0.045(6) Uiso 1 1 d . . .
H11 H 0.508(2) -0.080(2) 0.3315(16) 0.038(6) Uiso 1 1 d . . .
H12 H 0.589(3) -0.245(3) 0.4442(17) 0.048(6) Uiso 1 1 d . . .
H13 H 0.427(3) -0.214(3) 0.6024(19) 0.059(7) Uiso 1 1 d . . .
H14 H 0.196(3) -0.024(3) 0.6553(19) 0.052(7) Uiso 1 1 d . . .
H15 H 0.113(3) 0.147(3) 0.541(2) 0.076(9) Uiso 1 1 d . . .
H17 H -0.137(3) 0.722(3) 0.2469(17) 0.047(7) Uiso 1 1 d . . .
H18 H -0.039(3) 0.860(3) 0.1786(18) 0.057(8) Uiso 1 1 d . . .
H19 H 0.200(3) 0.768(3) 0.073(2) 0.069(8) Uiso 1 1 d . . .
H20 H 0.353(3) 0.519(3) 0.043(2) 0.069(8) Uiso 1 1 d . . .
H21 H 0.248(2) 0.378(2) 0.1134(15) 0.040(6) Uiso 1 1 d . . .
H23 H -0.292(2) 0.423(2) 0.3986(15) 0.035(5) Uiso 1 1 d . . .
H24 H -0.548(2) 0.496(2) 0.4055(16) 0.040(6) Uiso 1 1 d . . .
H25 H -0.645(3) 0.616(2) 0.2774(17) 0.050(6) Uiso 1 1 d . . .
H26 H -0.496(3) 0.673(3) 0.1502(17) 0.052(7) Uiso 1 1 d . . .
H27 H -0.240(2) 0.603(2) 0.1377(15) 0.032(5) Uiso 1 1 d . . .

loop_
_atom_site_aniso_label
_atom_site_aniso_U_11
_atom_site_aniso_U_22
_atom_site_aniso_U_33
_atom_site_aniso_U_23
_atom_site_aniso_U_13
_atom_site_aniso_U_12
Cu1 0.02943(12) 0.02898(12) 0.02428(11) -0.00080(8) -0.00592(8) -0.01326(9)
P1 0.0241(2) 0.0264(2) 0.0278(2) 0.00182(16) -0.00676(16) -0.01208(18)
P2 0.0255(2) 0.0251(2) 0.0241(2) 0.00111(15) -0.00658(16) -0.01203(18)
Cl1 0.0354(2) 0.0435(3) 0.0287(2) -0.00407(17) 0.00068(17) -0.0265(2)
N1 0.0303(8) 0.0271(7) 0.0365(8) 0.0042(6) -0.0127(6) -0.0154(6)
N2 0.0304(8) 0.0277(7) 0.0246(7) -0.0019(5) -0.0084(6) -0.0116(6)
O1 0.0984(14) 0.0443(9) 0.0671(10) 0.0114(8) -0.0518(10) -0.0431(9)
C1 0.0340(10) 0.0299(9) 0.0357(9) -0.0004(7) -0.0110(8) -0.0143(8)
C2 0.0613(16) 0.0408(13) 0.0768(18) 0.0223(11) -0.0394(14) -0.0351(13)
C3 0.0442(12) 0.0396(11) 0.0271(9) -0.0017(8) -0.0134(8) -0.0134(10)
C4 0.0253(8) 0.0310(9) 0.0282(8) 0.0035(7) -0.0060(7) -0.0117(7)
C5 0.0324(10) 0.0364(10) 0.0372(10) 0.0052(8) -0.0083(8) -0.0160(9)
C6 0.0409(12) 0.0520(14) 0.0572(13) 0.0142(11) -0.0051(10) -0.0279(11)
C7 0.0405(12) 0.0593(15) 0.0498(13) 0.0122(11) 0.0074(10) -0.0189(11)
C8 0.0500(14) 0.0566(15) 0.0435(12) -0.0112(11) 0.0095(10) -0.0177(12)
C9 0.0427(12) 0.0426(12) 0.0433(11) -0.0075(9) -0.0003(9) -0.0197(10)
C10 0.0319(9) 0.0311(9) 0.0349(9) 0.0054(7) -0.0139(7) -0.0162(8)
C11 0.0391(11) 0.0312(10) 0.0439(11) -0.0002(8) -0.0163(9) -0.0125(9)
C12 0.0537(14) 0.0290(11) 0.0637(15) 0.0036(9) -0.0337(12) -0.0122(10)
C13 0.0730(18) 0.0454(13) 0.0618(15) 0.0237(11) -0.0431(14) -0.0313(13)
C14 0.0637(16) 0.0681(17) 0.0448(13) 0.0226(11) -0.0204(12) -0.0331(14)
C15 0.0396(12) 0.0518(13) 0.0403(11) 0.0141(9) -0.0117(9) -0.0192(11)
C16 0.0362(10) 0.0376(10) 0.0267(8) 0.0080(7) -0.0136(7) -0.0228(8)
C17 0.0519(13) 0.0383(11) 0.0376(10) 0.0034(8) -0.0136(10) -0.0261(10)
C18 0.0823(19) 0.0464(14) 0.0470(12) 0.0143(10) -0.0299(12) -0.0440(14)
C19 0.092(2) 0.0802(19) 0.0463(13) 0.0301(12) -0.0347(13) -0.0711(18)
C20 0.0506(14) 0.0861(19) 0.0430(12) 0.0202(12) -0.0147(10) -0.0475(14)
C21 0.0370(11) 0.0518(13) 0.0369(10) 0.0124(9) -0.0118(8) -0.0245(10)
C22 0.0264(9) 0.0258(8) 0.0294(8) -0.0020(6) -0.0060(7) -0.0107(7)
C23 0.0320(10) 0.0328(10) 0.0348(9) 0.0027(7) -0.0080(7) -0.0164(8)
C24 0.0310(10) 0.0390(11) 0.0469(11) 0.0020(8) -0.0050(8) -0.0188(9)
C25 0.0268(10) 0.0340(11) 0.0603(13) -0.0019(9) -0.0126(9) -0.0117(8)
C26 0.0359(11) 0.0362(11) 0.0485(12) 0.0053(9) -0.0183(9) -0.0103(9)
C27 0.0336(10) 0.0349(10) 0.0350(10) 0.0048(7) -0.0098(8) -0.0145(8)

loop_
_geom_bond_atom_site_label_1
_geom_bond_atom_site_label_2
_geom_bond_distance
_geom_bond_site_symmetry_2
_geom_bond_publ_flag
Cu1 P1 2.2280(6) . ?
Cu1 P2 2.2406(5) . ?
Cu1 Cl1 2.3311(5) . ?
Cu1 Cl1 2.3757(5) 2_566 ?
P1 N1 1.7462(15) . ?
P1 C10 1.8171(18) . ?
P1 C4 1.8194(17) . ?
P2 N2 1.7308(14) . ?
P2 C16 1.8149(18) . ?
P2 C22 1.8256(18) . ?
Cl1 Cu1 2.3757(5) 2_566 ?
N1 C1 1.380(2) . ?
N1 C2 1.478(3) . ?
N2 C1 1.406(2) . ?
N2 C3 1.484(2) . ?
O1 C1 1.223(2) . ?
C2 H2A 0.89(3) . ?
C2 H2B 1.02(4) . ?
C2 H2C 0.86(4) . ?
C3 H3A 0.95(2) . ?
C3 H3B 0.94(2) . ?
C3 H3C 0.93(2) . ?
C4 C5 1.389(3) . ?
C4 C9 1.397(3) . ?
C5 C6 1.395(3) . ?
C5 H5 0.86(2) . ?
C6 C7 1.374(4) . ?
C6 H6 0.94(3) . ?
C7 C8 1.377(4) . ?
C7 H7 0.93(3) . ?
C8 C9 1.384(3) . ?
C8 H8 0.96(3) . ?
C9 H9 0.97(2) . ?
C10 C15 1.390(3) . ?
C10 C11 1.396(3) . ?
C11 C12 1.382(3) . ?
C11 H11 0.93(2) . ?
C12 C13 1.375(4) . ?
C12 H12 0.89(2) . ?
C13 C14 1.370(4) . ?
C13 H13 0.88(3) . ?
C14 C15 1.389(3) . ?
C14 H14 0.92(2) . ?
C15 H15 0.94(3) . ?
C16 C17 1.389(3) . ?
C16 C21 1.395(3) . ?
C17 C18 1.387(3) . ?
C17 H17 0.83(2) . ?
C18 C19 1.366(4) . ?
C18 H18 0.85(3) . ?
C19 C20 1.374(4) . ?
C19 H19 0.90(3) . ?
C20 C21 1.391(3) . ?
C20 H20 0.94(3) . ?
C21 H21 0.95(2) . ?
C22 C27 1.392(3) . ?
C22 C23 1.397(2) . ?
C23 C24 1.392(3) . ?
C23 H23 0.96(2) . ?
C24 C25 1.379(3) . ?
C24 H24 0.95(2) . ?
C25 C26 1.378(3) . ?
C25 H25 0.93(2) . ?
C26 C27 1.392(3) . ?
C26 H26 0.92(2) . ?
C27 H27 0.95(2) . ?
